data_4130311
loop_
_publ_author_name
'Myers, Thomas W.'
'Bjorgaard, Josiah A.'
'Brown, Kathryn E.'
'Chavez, David E.'
'Hanson, Susan K.'
'Scharff, R. Jason'
'Tretiak, Sergei'
'Veauthier, Jacqueline M.'

_publ_section_title
;
 Energetic Chromophores: Low-Energy Laser Initiation in Explosive Fe(II)
 Tetrazine Complexes.
;
_journal_issue 13
_journal_name_full 'Journal of the American Chemical Society'
_journal_page_first 4685
_journal_page_last 4692
_journal_paper_doi 10.1021/jacs.6b02155
_journal_volume 138
_journal_year 2016
_chemical_formula_sum 'C21 H24 Cl2 Fe N24 O8'
_chemical_formula_weight 867.39
_space_group_crystal_system monoclinic
_space_group_IT_number 14
_space_group_name_Hall '-P 2yn'
_space_group_name_H-M_alt 'P 1 21/n 1'
_atom_sites_solution_hydrogens geom
_audit_creation_method SHELXL-2014/7
_cell_angle_alpha 90
_cell_angle_beta 115.966(2)
_cell_angle_gamma 90
_cell_formula_units_Z 4
_cell_length_a 21.211(4)
_cell_length_b 8.6644(16)
_cell_length_c 21.347(4)
_cell_measurement_reflns_used 100
_cell_measurement_temperature 100(2)
_cell_measurement_theta_max 28.48
_cell_measurement_theta_min 2.84
_cell_volume 3527.1(11)
_computing_cell_refinement 'SHELXL-2014/7 (Sheldrick, 2014)'
_computing_data_collection 'bruker apex'
_computing_data_reduction 'SHELXL-2014/7 (Sheldrick, 2014)'
_computing_molecular_graphics 'SHELXL-2014/7 (Sheldrick, 2014)'
_computing_publication_material 'SHELXL-2014/7 (Sheldrick, 2014)'
_computing_structure_refinement 'SHELXL-2014/7 (Sheldrick, 2014)'
_computing_structure_solution 'SHELXL-2014/7 (Sheldrick, 2014)'
_diffrn_ambient_temperature 100(2)
_diffrn_measured_fraction_theta_full 0.999
_diffrn_measured_fraction_theta_max 0.997
_diffrn_measurement_device_type 'ccd area detector'
_diffrn_measurement_method 'phi and omega scans'
_diffrn_radiation_type MoK\a
_diffrn_radiation_wavelength 0.71073
_diffrn_reflns_av_R_equivalents 0.0513
_diffrn_reflns_av_unetI/netI 0.0388
_diffrn_reflns_Laue_measured_fraction_full 0.999
_diffrn_reflns_Laue_measured_fraction_max 0.997
_diffrn_reflns_limit_h_max 26
_diffrn_reflns_limit_h_min -26
_diffrn_reflns_limit_k_max 10
_diffrn_reflns_limit_k_min -10
_diffrn_reflns_limit_l_max 26
_diffrn_reflns_limit_l_min -26
_diffrn_reflns_number 36630
_diffrn_reflns_point_group_measured_fraction_full 0.999
_diffrn_reflns_point_group_measured_fraction_max 0.997
_diffrn_reflns_theta_full 25.242
_diffrn_reflns_theta_max 26.577
_diffrn_reflns_theta_min 1.805
_diffrn_source 'sealed tube'
_exptl_absorpt_coefficient_mu 0.661
_exptl_absorpt_correction_T_max 0.922
_exptl_absorpt_correction_T_min 0.626
_exptl_absorpt_correction_type numerical
_exptl_absorpt_process_details sadabs
_exptl_crystal_colour purple
_exptl_crystal_density_diffrn 1.633
_exptl_crystal_description prism
_exptl_crystal_F_000 1768
_exptl_crystal_size_max 0.780
_exptl_crystal_size_mid 0.209
_exptl_crystal_size_min 0.124
_refine_diff_density_max 0.981
_refine_diff_density_min -0.803
_refine_diff_density_rms 0.100
_refine_ls_extinction_method none
_refine_ls_goodness_of_fit_ref 1.116
_refine_ls_hydrogen_treatment constr
_refine_ls_matrix_type full
_refine_ls_number_parameters 525
_refine_ls_number_reflns 7346
_refine_ls_number_restraints 8
_refine_ls_restrained_S_all 1.116
_refine_ls_R_factor_all 0.0632
_refine_ls_R_factor_gt 0.0515
_refine_ls_shift/su_max 0.001
_refine_ls_shift/su_mean 0.000
_refine_ls_structure_factor_coef Fsqd
_refine_ls_weighting_details 'w=1/[\s^2^(Fo^2^)+(0.0682P)^2^+4.9514P] where P=(Fo^2^+2Fc^2^)/3'
_refine_ls_weighting_scheme calc
_refine_ls_wR_factor_gt 0.1324
_refine_ls_wR_factor_ref 0.1390
_reflns_Friedel_coverage 0.000
_reflns_number_gt 6155
_reflns_number_total 7346
_reflns_threshold_expression 'I > 2\s(I)'
_cod_data_source_file ja6b02155_si_002.cif
_cod_data_source_block TWM2
_cod_original_sg_symbol_H-M 'P 21/n'
_cod_database_code 4130311
_shelx_shelxl_version_number 2014/7
_shelx_space_group_comment
;
The symmetry employed for this shelxl refinement is uniquely defined
by the following loop, which should always be used as a source of
symmetry information in preference to the above space-group names.
They are only intended as comments.
;
_shelx_estimated_absorpt_t_min 0.626
_shelx_estimated_absorpt_t_max 0.922

loop_
_space_group_symop_operation_xyz
'x, y, z'
'-x+1/2, y+1/2, -z+1/2'
'-x, -y, -z'
'x-1/2, -y-1/2, z-1/2'

loop_
_atom_site_label
_atom_site_type_symbol
_atom_site_fract_x
_atom_site_fract_y
_atom_site_fract_z
_atom_site_U_iso_or_equiv
_atom_site_adp_type
_atom_site_occupancy
_atom_site_site_symmetry_order
_atom_site_calc_flag
_atom_site_refinement_flags_posn
_atom_site_refinement_flags_adp
_atom_site_refinement_flags_occupancy
_atom_site_disorder_assembly
_atom_site_disorder_group
Fe1 Fe 0.33851(2) 0.34328(4) 0.55629(2) 0.01479(12) Uani 1 1 d . . . . .
Cl1 Cl 0.39963(4) 0.50078(8) 0.80978(4) 0.02134(17) Uani 1 1 d . . . . .
Cl2 Cl 0.10037(4) 0.47304(9) 0.24775(4) 0.0286(2) Uani 1 1 d D . . . .
O1 O 0.47155(12) 0.5472(3) 0.84935(13) 0.0316(6) Uani 1 1 d . . . . .
O2 O 0.36003(13) 0.5329(3) 0.84772(14) 0.0339(6) Uani 1 1 d . . . . .
O3 O 0.37030(12) 0.5811(3) 0.74419(12) 0.0306(5) Uani 1 1 d . . . . .
O4 O 0.39752(13) 0.3356(3) 0.79677(13) 0.0322(6) Uani 1 1 d . . . . .
O5 O 0.04239(16) 0.4638(3) 0.17971(17) 0.0410(10) Uani 0.911(8) 1 d D . P A 1
O6 O 0.1571(2) 0.3833(5) 0.2495(3) 0.0620(13) Uani 0.911(8) 1 d D . P A 1
O7 O 0.1194(3) 0.6334(4) 0.2595(3) 0.0661(17) Uani 0.911(8) 1 d D . P A 1
O8 O 0.0782(3) 0.4174(5) 0.2971(2) 0.0629(15) Uani 0.911(8) 1 d D . P A 1
O5A O 0.138(2) 0.374(5) 0.222(2) 0.050(14) Uiso 0.089(8) 1 d D . P A 2
O6A O 0.1277(19) 0.452(4) 0.3215(6) 0.042(10) Uiso 0.089(8) 1 d D . P A 2
O7A O 0.1392(17) 0.612(2) 0.254(2) 0.019(8) Uiso 0.089(8) 1 d D . P A 2
O8A O 0.0264(5) 0.471(3) 0.2127(17) 0.033(9) Uiso 0.089(8) 1 d D . P A 2
N1 N 0.07914(14) 0.1952(3) 0.41654(15) 0.0277(6) Uani 1 1 d . . . . .
H1B H 0.0709 0.2434 0.4485 0.033 Uiso 1 1 calc R U . . .
H1C H 0.0448 0.1477 0.3819 0.033 Uiso 1 1 calc R U . . .
N2 N 0.19330(13) 0.2696(3) 0.47532(13) 0.0185(5) Uani 1 1 d . . . . .
N3 N 0.25706(13) 0.2625(3) 0.48058(13) 0.0168(5) Uani 1 1 d . . . . .
N4 N 0.21947(13) 0.1138(3) 0.37760(13) 0.0191(5) Uani 1 1 d . . . . .
N5 N 0.15449(14) 0.1154(3) 0.37068(13) 0.0211(5) Uani 1 1 d . . . . .
N6 N 0.33763(13) 0.1864(3) 0.44242(13) 0.0176(5) Uani 1 1 d . . . . .
N7 N 0.38449(13) 0.2439(3) 0.50509(13) 0.0175(5) Uani 1 1 d . . . . .
N8 N 0.24376(15) 0.7649(3) 0.36673(14) 0.0274(6) Uani 1 1 d . . . . .
H8A H 0.2104 0.7009 0.3406 0.033 Uiso 1 1 calc R U . . .
H8B H 0.2460 0.8580 0.3513 0.033 Uiso 1 1 calc R U . . .
N9 N 0.28500(13) 0.5765(3) 0.45068(13) 0.0181(5) Uani 1 1 d . . . . .
N10 N 0.33376(13) 0.5361(3) 0.51224(12) 0.0159(5) Uani 1 1 d . . . . .
N11 N 0.38921(14) 0.7796(3) 0.52823(13) 0.0200(5) Uani 1 1 d . . . . .
N12 N 0.34071(14) 0.8259(3) 0.46741(14) 0.0217(6) Uani 1 1 d . . . . .
N13 N 0.43371(13) 0.5827(3) 0.61252(13) 0.0170(5) Uani 1 1 d . . . . .
N14 N 0.42503(13) 0.4329(3) 0.62725(13) 0.0165(5) Uani 1 1 d . . . . .
N15 N 0.19854(15) 0.7249(3) 0.63491(15) 0.0267(6) Uani 1 1 d . . . . .
H15A H 0.2038 0.7965 0.6083 0.032 Uiso 1 1 calc R U . . .
H15B H 0.1757 0.7461 0.6598 0.032 Uiso 1 1 calc R U . . .
N16 N 0.25966(13) 0.5576(3) 0.59849(13) 0.0179(5) Uani 1 1 d . . . . .
N17 N 0.28566(12) 0.4160(3) 0.60367(12) 0.0158(5) Uani 1 1 d . . . . .
N18 N 0.24022(14) 0.3398(3) 0.68250(14) 0.0217(6) Uani 1 1 d . . . . .
N19 N 0.21364(14) 0.4796(3) 0.67870(14) 0.0226(6) Uani 1 1 d . . . . .
N20 N 0.30605(13) 0.1720(3) 0.64809(13) 0.0184(5) Uani 1 1 d . . . . .
N21 N 0.34659(13) 0.1621(3) 0.61320(13) 0.0171(5) Uani 1 1 d . . . . .
N22 N 0.21574(17) -0.0868(4) 0.50913(17) 0.0361(7) Uani 1 1 d . . . . .
N23 N 0.41472(16) 0.5545(3) 0.41748(16) 0.0315(7) Uani 1 1 d . . . . .
N24 N 0.0658(2) 0.3674(5) 0.53256(18) 0.0494(9) Uani 1 1 d . . . . .
C1 C 0.14311(16) 0.1940(3) 0.42051(16) 0.0203(6) Uani 1 1 d . . . . .
C2 C 0.26807(16) 0.1865(3) 0.43094(15) 0.0172(6) Uani 1 1 d . . . . .
C3 C 0.37144(17) 0.1227(3) 0.40707(17) 0.0212(6) Uani 1 1 d . . . . .
H3B H 0.3503 0.0736 0.3629 0.025 Uiso 1 1 calc R U . . .
C4 C 0.44111(17) 0.1434(3) 0.44743(17) 0.0222(6) Uani 1 1 d . . . . .
H4C H 0.4783 0.1124 0.4368 0.027 Uiso 1 1 calc R U . . .
C5 C 0.44734(16) 0.2193(3) 0.50782(16) 0.0201(6) Uani 1 1 d . . . . .
H5C H 0.4904 0.2489 0.5454 0.024 Uiso 1 1 calc R U . . .
C6 C 0.29077(16) 0.7211(3) 0.42936(16) 0.0205(6) Uani 1 1 d . . . . .
C7 C 0.38467(15) 0.6369(3) 0.54845(15) 0.0165(6) Uani 1 1 d . . . . .
C8 C 0.48947(16) 0.6492(3) 0.66592(15) 0.0198(6) Uani 1 1 d . . . . .
H8C H 0.5056 0.7522 0.6680 0.024 Uiso 1 1 calc R U . . .
C9 C 0.51765(16) 0.5377(4) 0.71616(17) 0.0220(6) Uani 1 1 d . . . . .
H9B H 0.5574 0.5476 0.7600 0.026 Uiso 1 1 calc R U . . .
C10 C 0.47590(16) 0.4062(3) 0.68965(16) 0.0195(6) Uani 1 1 d . . . . .
H10A H 0.4833 0.3104 0.7135 0.023 Uiso 1 1 calc R U . . .
C11 C 0.22518(16) 0.5842(3) 0.63751(16) 0.0198(6) Uani 1 1 d . . . . .
C12 C 0.27468(16) 0.3146(3) 0.64508(15) 0.0182(6) Uani 1 1 d . . . . .
C13 C 0.31096(18) 0.0420(3) 0.68554(17) 0.0239(7) Uani 1 1 d . . . . .
H13A H 0.2880 0.0224 0.7143 0.029 Uiso 1 1 calc R U . . .
C14 C 0.35551(17) -0.0554(4) 0.67374(16) 0.0233(7) Uani 1 1 d . . . . .
H14A H 0.3692 -0.1563 0.6921 0.028 Uiso 1 1 calc R U . . .
C15 C 0.37678(16) 0.0243(3) 0.62903(16) 0.0194(6) Uani 1 1 d . . . . .
H15C H 0.4084 -0.0151 0.6124 0.023 Uiso 1 1 calc R U . . .
C16 C 0.1165(2) -0.2811(5) 0.4419(2) 0.0501(11) Uani 1 1 d . . . . .
H16A H 0.0719 -0.2254 0.4191 0.075 Uiso 1 1 calc R U . . .
H16B H 0.1136 -0.3562 0.4748 0.075 Uiso 1 1 calc R U . . .
H16C H 0.1261 -0.3351 0.4066 0.075 Uiso 1 1 calc R U . . .
C17 C 0.1726(2) -0.1721(4) 0.47910(19) 0.0331(8) Uani 1 1 d . . . . .
C18 C 0.3247(2) 0.4835(5) 0.2923(2) 0.0383(9) Uani 1 1 d . . . . .
H18A H 0.2785 0.4696 0.2916 0.057 Uiso 1 1 calc R U . . .
H18B H 0.3388 0.3874 0.2778 0.057 Uiso 1 1 calc R U . . .
H18C H 0.3222 0.5666 0.2602 0.057 Uiso 1 1 calc R U . . .
C19 C 0.37591(18) 0.5235(4) 0.36266(18) 0.0254(7) Uani 1 1 d . . . . .
C20 C 0.0444(2) 0.4589(5) 0.6375(2) 0.0383(9) Uani 1 1 d . . . . .
H20A H -0.0040 0.4955 0.6208 0.057 Uiso 1 1 calc R U . . .
H20B H 0.0769 0.5429 0.6617 0.057 Uiso 1 1 calc R U . . .
H20C H 0.0524 0.3724 0.6697 0.057 Uiso 1 1 calc R U . . .
C21 C 0.0562(2) 0.4080(4) 0.5786(2) 0.0353(8) Uani 1 1 d . . . . .

loop_
_atom_site_aniso_label
_atom_site_aniso_U_11
_atom_site_aniso_U_22
_atom_site_aniso_U_33
_atom_site_aniso_U_23
_atom_site_aniso_U_13
_atom_site_aniso_U_12
Fe1 0.0196(2) 0.0067(2) 0.0184(2) -0.00040(15) 0.00855(17) -0.00057(15)
Cl1 0.0228(4) 0.0130(3) 0.0262(4) 0.0023(3) 0.0088(3) 0.0002(3)
Cl2 0.0301(4) 0.0174(4) 0.0328(4) 0.0062(3) 0.0085(3) -0.0008(3)
O1 0.0208(12) 0.0278(13) 0.0374(14) 0.0043(11) 0.0045(10) -0.0018(10)
O2 0.0384(14) 0.0242(12) 0.0470(16) 0.0004(11) 0.0258(12) 0.0023(11)
O3 0.0313(13) 0.0224(12) 0.0303(13) 0.0071(10) 0.0065(10) -0.0018(10)
O4 0.0453(15) 0.0116(11) 0.0414(14) -0.0001(10) 0.0207(12) 0.0005(10)
O5 0.0387(17) 0.0321(16) 0.0392(19) 0.0013(13) 0.0049(14) -0.0047(13)
O6 0.034(2) 0.062(3) 0.086(4) 0.013(3) 0.022(3) 0.016(2)
O7 0.056(3) 0.0126(15) 0.077(3) 0.0069(16) -0.020(2) -0.0069(17)
O8 0.100(4) 0.051(2) 0.056(2) 0.0209(18) 0.053(3) 0.017(2)
N1 0.0222(14) 0.0290(15) 0.0297(15) -0.0077(12) 0.0093(12) -0.0042(11)
N2 0.0220(13) 0.0109(11) 0.0212(13) 0.0015(10) 0.0082(11) -0.0005(10)
N3 0.0228(13) 0.0065(11) 0.0217(13) 0.0020(9) 0.0103(10) -0.0007(9)
N4 0.0260(14) 0.0088(11) 0.0208(13) 0.0015(9) 0.0087(11) 0.0009(10)
N5 0.0252(14) 0.0122(12) 0.0233(14) -0.0001(10) 0.0084(11) -0.0003(10)
N6 0.0249(13) 0.0079(11) 0.0208(13) -0.0007(9) 0.0109(11) -0.0012(9)
N7 0.0224(13) 0.0086(11) 0.0205(13) 0.0000(9) 0.0083(10) 0.0003(9)
N8 0.0383(16) 0.0094(12) 0.0249(14) 0.0042(10) 0.0048(12) -0.0019(11)
N9 0.0236(13) 0.0093(11) 0.0201(13) 0.0019(9) 0.0084(11) 0.0013(10)
N10 0.0195(12) 0.0126(11) 0.0177(12) -0.0002(9) 0.0102(10) 0.0017(9)
N11 0.0267(13) 0.0080(11) 0.0248(14) -0.0004(10) 0.0109(11) -0.0018(10)
N12 0.0283(14) 0.0096(12) 0.0240(14) 0.0021(10) 0.0085(11) -0.0007(10)
N13 0.0222(13) 0.0085(11) 0.0206(13) -0.0006(9) 0.0097(10) -0.0023(9)
N14 0.0209(12) 0.0078(11) 0.0207(13) 0.0019(9) 0.0090(10) 0.0003(9)
N15 0.0358(16) 0.0162(13) 0.0349(16) -0.0001(11) 0.0217(13) 0.0059(11)
N16 0.0233(13) 0.0089(11) 0.0206(13) -0.0010(9) 0.0089(11) 0.0015(9)
N17 0.0188(12) 0.0079(11) 0.0183(12) -0.0015(9) 0.0059(10) -0.0007(9)
N18 0.0275(14) 0.0135(12) 0.0273(14) -0.0040(10) 0.0148(12) -0.0027(10)
N19 0.0257(14) 0.0158(12) 0.0297(15) -0.0027(11) 0.0153(12) -0.0024(10)
N20 0.0269(13) 0.0093(11) 0.0226(13) 0.0004(9) 0.0140(11) -0.0022(10)
N21 0.0205(12) 0.0106(11) 0.0211(13) -0.0011(9) 0.0099(10) -0.0005(9)
N22 0.0423(18) 0.0247(16) 0.0371(18) 0.0083(13) 0.0136(15) -0.0006(14)
N23 0.0368(17) 0.0265(15) 0.0343(18) -0.0031(13) 0.0185(15) -0.0039(13)
N24 0.051(2) 0.057(2) 0.0369(19) -0.0006(17) 0.0168(17) 0.0145(18)
C1 0.0247(16) 0.0126(14) 0.0219(15) 0.0019(11) 0.0084(12) -0.0016(12)
C2 0.0250(15) 0.0071(12) 0.0202(15) 0.0011(11) 0.0106(12) 0.0014(11)
C3 0.0326(17) 0.0108(13) 0.0267(16) 0.0001(12) 0.0188(14) 0.0007(12)
C4 0.0278(16) 0.0118(14) 0.0321(17) 0.0009(12) 0.0177(14) 0.0018(12)
C5 0.0218(15) 0.0118(13) 0.0280(16) 0.0008(12) 0.0122(13) -0.0001(11)
C6 0.0275(16) 0.0108(14) 0.0220(15) -0.0009(11) 0.0097(13) 0.0008(12)
C7 0.0210(14) 0.0096(13) 0.0194(14) -0.0026(11) 0.0092(12) -0.0006(11)
C8 0.0216(15) 0.0150(14) 0.0218(15) -0.0045(12) 0.0086(12) -0.0039(12)
C9 0.0214(15) 0.0193(15) 0.0240(16) -0.0003(12) 0.0087(13) -0.0007(12)
C10 0.0248(16) 0.0156(14) 0.0207(15) 0.0015(11) 0.0124(13) 0.0018(12)
C11 0.0208(15) 0.0151(14) 0.0216(15) -0.0043(12) 0.0076(12) -0.0015(11)
C12 0.0237(15) 0.0114(13) 0.0198(15) -0.0022(11) 0.0098(12) -0.0043(11)
C13 0.0365(18) 0.0128(14) 0.0248(16) 0.0013(12) 0.0157(14) -0.0043(13)
C14 0.0309(17) 0.0125(14) 0.0237(16) 0.0019(12) 0.0094(14) 0.0012(12)
C15 0.0252(15) 0.0095(13) 0.0218(15) -0.0012(11) 0.0087(13) -0.0002(11)
C16 0.043(2) 0.047(3) 0.053(3) 0.002(2) 0.014(2) -0.008(2)
C17 0.036(2) 0.0266(18) 0.035(2) 0.0092(15) 0.0140(16) 0.0065(16)
C18 0.033(2) 0.047(2) 0.031(2) -0.0065(17) 0.0109(16) -0.0001(17)
C19 0.0302(17) 0.0182(15) 0.0319(19) -0.0018(13) 0.0173(16) 0.0008(13)
C20 0.040(2) 0.037(2) 0.038(2) -0.0082(17) 0.0166(17) -0.0019(17)
C21 0.0325(19) 0.033(2) 0.036(2) -0.0008(16) 0.0109(16) 0.0031(16)

loop_
_atom_type_symbol
_atom_type_description
_atom_type_scat_dispersion_real
_atom_type_scat_dispersion_imag
_atom_type_scat_source
C C 0.0033 0.0016 'International Tables Vol C Tables 4.2.6.8 and 6.1.1.4'
H H 0.0000 0.0000 'International Tables Vol C Tables 4.2.6.8 and 6.1.1.4'
N N 0.0061 0.0033 'International Tables Vol C Tables 4.2.6.8 and 6.1.1.4'
O O 0.0106 0.0060 'International Tables Vol C Tables 4.2.6.8 and 6.1.1.4'
Cl Cl 0.1484 0.1585 'International Tables Vol C Tables 4.2.6.8 and 6.1.1.4'
Fe Fe 0.3463 0.8444 'International Tables Vol C Tables 4.2.6.8 and 6.1.1.4'

loop_
_geom_angle_atom_site_label_1
_geom_angle_atom_site_label_2
_geom_angle_atom_site_label_3
_geom_angle
N10 Fe1 N3 94.07(10)
N10 Fe1 N17 93.19(10)
N3 Fe1 N17 92.62(10)
N10 Fe1 N21 172.05(10)
N3 Fe1 N21 91.87(10)
N17 Fe1 N21 81.25(10)
N10 Fe1 N7 92.40(10)
N3 Fe1 N7 81.56(10)
N17 Fe1 N7 172.20(10)
N21 Fe1 N7 93.70(10)
N10 Fe1 N14 82.12(10)
N3 Fe1 N14 174.47(10)
N17 Fe1 N14 91.61(10)
N21 Fe1 N14 92.31(10)
N7 Fe1 N14 94.54(10)
O2 Cl1 O3 110.30(15)
O2 Cl1 O1 110.38(16)
O3 Cl1 O1 109.35(15)
O2 Cl1 O4 108.90(15)
O3 Cl1 O4 109.04(15)
O1 Cl1 O4 108.83(15)
O8 Cl2 O6 110.4(3)
O8A Cl2 O5A 118(2)
O8A Cl2 O6A 114(2)
O5A Cl2 O6A 109(2)
O8A Cl2 O7A 121(2)
O5A Cl2 O7A 98(3)
O6A Cl2 O7A 94(2)
O8 Cl2 O5 108.5(2)
O6 Cl2 O5 109.6(3)
O8 Cl2 O7 111.0(3)
O6 Cl2 O7 110.8(3)
O5 Cl2 O7 106.3(2)
C1 N1 H1B 120.0
C1 N1 H1C 120.0
H1B N1 H1C 120.0
N3 N2 C1 116.3(3)
N2 N3 C2 118.8(2)
N2 N3 Fe1 125.0(2)
C2 N3 Fe1 116.1(2)
C2 N4 N5 118.4(3)
N4 N5 C1 116.7(3)
N7 N6 C3 110.9(2)
N7 N6 C2 115.8(2)
C3 N6 C2 132.8(3)
C5 N7 N6 105.7(2)
C5 N7 Fe1 141.7(2)
N6 N7 Fe1 112.42(18)
C6 N8 H8A 120.0
C6 N8 H8B 120.0
H8A N8 H8B 120.0
N10 N9 C6 115.7(2)
N9 N10 C7 119.0(2)
N9 N10 Fe1 125.28(19)
C7 N10 Fe1 115.7(2)
N12 N11 C7 117.9(2)
N11 N12 C6 116.9(2)
C8 N13 N14 111.4(2)
C8 N13 C7 133.2(2)
N14 N13 C7 115.4(2)
C10 N14 N13 105.4(2)
C10 N14 Fe1 142.1(2)
N13 N14 Fe1 111.94(18)
C11 N15 H15A 120.0
C11 N15 H15B 120.0
H15A N15 H15B 120.0
N17 N16 C11 115.1(2)
N16 N17 C12 118.4(2)
N16 N17 Fe1 125.25(19)
C12 N17 Fe1 116.39(19)
C12 N18 N19 116.7(3)
N18 N19 C11 117.3(3)
C13 N20 N21 111.4(2)
C13 N20 C12 132.5(3)
N21 N20 C12 115.7(2)
C15 N21 N20 105.5(2)
C15 N21 Fe1 141.8(2)
N20 N21 Fe1 112.67(17)
N1 C1 N2 116.6(3)
N1 C1 N5 118.6(3)
N2 C1 N5 124.8(3)
N4 C2 N3 125.0(3)
N4 C2 N6 121.6(3)
N3 C2 N6 113.4(3)
C4 C3 N6 106.6(3)
C4 C3 H3B 126.7
N6 C3 H3B 126.7
C3 C4 C5 106.5(3)
C3 C4 H4C 126.8
C5 C4 H4C 126.8
N7 C5 C4 110.3(3)
N7 C5 H5C 124.8
C4 C5 H5C 124.8
N8 C6 N9 117.6(3)
N8 C6 N12 117.1(3)
N9 C6 N12 125.2(3)
N11 C7 N10 125.1(3)
N11 C7 N13 120.4(3)
N10 C7 N13 114.5(2)
N13 C8 C9 106.2(3)
N13 C8 H8C 126.9
C9 C8 H8C 126.9
C8 C9 C10 106.0(3)
C8 C9 H9B 127.0
C10 C9 H9B 127.0
N14 C10 C9 111.0(3)
N14 C10 H10A 124.5
C9 C10 H10A 124.5
N15 C11 N16 117.7(3)
N15 C11 N19 116.3(3)
N16 C11 N19 125.9(3)
N18 C12 N17 126.6(3)
N18 C12 N20 120.0(3)
N17 C12 N20 113.3(3)
N20 C13 C14 106.5(3)
N20 C13 H13A 126.8
C14 C13 H13A 126.8
C13 C14 C15 106.0(3)
C13 C14 H14A 127.0
C15 C14 H14A 127.0
N21 C15 C14 110.7(3)
N21 C15 H15C 124.7
C14 C15 H15C 124.7
C17 C16 H16A 109.5
C17 C16 H16B 109.5
H16A C16 H16B 109.5
C17 C16 H16C 109.5
H16A C16 H16C 109.5
H16B C16 H16C 109.5
N22 C17 C16 178.4(4)
C19 C18 H18A 109.5
C19 C18 H18B 109.5
H18A C18 H18B 109.5
C19 C18 H18C 109.5
H18A C18 H18C 109.5
H18B C18 H18C 109.5
N23 C19 C18 178.9(4)
C21 C20 H20A 109.5
C21 C20 H20B 109.5
H20A C20 H20B 109.5
C21 C20 H20C 109.5
H20A C20 H20C 109.5
H20B C20 H20C 109.5
N24 C21 C20 179.6(5)

loop_
_geom_bond_atom_site_label_1
_geom_bond_atom_site_label_2
_geom_bond_distance
Fe1 N10 1.898(2)
Fe1 N3 1.908(2)
Fe1 N17 1.916(2)
Fe1 N21 1.946(2)
Fe1 N7 1.955(2)
Fe1 N14 1.957(3)
Cl1 O2 1.426(3)
Cl1 O3 1.439(2)
Cl1 O1 1.440(2)
Cl1 O4 1.455(2)
Cl2 O8A 1.412(10)
Cl2 O8 1.413(3)
Cl2 O6 1.419(3)
Cl2 O5A 1.427(10)
Cl2 O6A 1.431(10)
Cl2 O7A 1.432(10)
Cl2 O5 1.437(3)
Cl2 O7 1.437(3)
N1 C1 1.322(4)
N1 H1B 0.8800
N1 H1C 0.8800
N2 N3 1.308(3)
N2 C1 1.357(4)
N3 C2 1.352(4)
N4 C2 1.315(4)
N4 N5 1.320(4)
N5 C1 1.370(4)
N6 N7 1.364(3)
N6 C3 1.365(4)
N6 C2 1.386(4)
N7 C5 1.326(4)
N8 C6 1.326(4)
N8 H8A 0.8800
N8 H8B 0.8800
N9 N10 1.315(3)
N9 C6 1.357(4)
N10 C7 1.340(4)
N11 N12 1.317(4)
N11 C7 1.327(4)
N12 C6 1.361(4)
N13 C8 1.360(4)
N13 N14 1.367(3)
N13 C7 1.388(4)
N14 C10 1.317(4)
N15 C11 1.334(4)
N15 H15A 0.8800
N15 H15B 0.8800
N16 N17 1.329(3)
N16 C11 1.347(4)
N17 C12 1.337(4)
N18 C12 1.316(4)
N18 N19 1.324(4)
N19 C11 1.358(4)
N20 C13 1.359(4)
N20 N21 1.365(3)
N20 C12 1.391(4)
N21 C15 1.327(4)
N22 C17 1.131(5)
N23 C19 1.129(4)
N24 C21 1.142(5)
C3 C4 1.358(5)
C3 H3B 0.9500
C4 C5 1.401(4)
C4 H4C 0.9500
C5 H5C 0.9500
C8 C9 1.371(4)
C8 H8C 0.9500
C9 C10 1.402(4)
C9 H9B 0.9500
C10 H10A 0.9500
C13 C14 1.370(5)
C13 H13A 0.9500
C14 C15 1.403(4)
C14 H14A 0.9500
C15 H15C 0.9500
C16 C17 1.454(6)
C16 H16A 0.9800
C16 H16B 0.9800
C16 H16C 0.9800
C18 C19 1.459(5)
C18 H18A 0.9800
C18 H18B 0.9800
C18 H18C 0.9800
C20 C21 1.455(5)
C20 H20A 0.9800
C20 H20B 0.9800
C20 H20C 0.9800

loop_
_geom_torsion_atom_site_label_1
_geom_torsion_atom_site_label_2
_geom_torsion_atom_site_label_3
_geom_torsion_atom_site_label_4
_geom_torsion
C1 N2 N3 C2 2.1(4)
C1 N2 N3 Fe1 -174.5(2)
C2 N4 N5 C1 -0.1(4)
C3 N6 N7 C5 1.5(3)
C2 N6 N7 C5 174.1(2)
C3 N6 N7 Fe1 177.90(18)
C2 N6 N7 Fe1 -9.5(3)
C6 N9 N10 C7 -0.5(4)
C6 N9 N10 Fe1 178.9(2)
N3 Fe1 N10 N9 1.3(2)
N17 Fe1 N10 N9 -91.5(2)
N7 Fe1 N10 N9 83.0(2)
N14 Fe1 N10 N9 177.3(2)
N3 Fe1 N10 C7 -179.3(2)
N17 Fe1 N10 C7 87.9(2)
N7 Fe1 N10 C7 -97.6(2)
N14 Fe1 N10 C7 -3.3(2)
C7 N11 N12 C6 -1.8(4)
C8 N13 N14 C10 -0.5(3)
C7 N13 N14 C10 -179.4(2)
C8 N13 N14 Fe1 172.91(19)
C7 N13 N14 Fe1 -6.0(3)
C11 N16 N17 C12 1.0(4)
C11 N16 N17 Fe1 -178.88(19)
C12 N18 N19 C11 -0.9(4)
C13 N20 N21 C15 0.2(3)
C12 N20 N21 C15 173.5(3)
C13 N20 N21 Fe1 178.0(2)
C12 N20 N21 Fe1 -8.7(3)
N3 N2 C1 N1 177.2(3)
N3 N2 C1 N5 -1.5(4)
N4 N5 C1 N1 -178.3(3)
N4 N5 C1 N2 0.4(4)
N5 N4 C2 N3 0.9(4)
N5 N4 C2 N6 178.4(2)
N2 N3 C2 N4 -2.0(4)
Fe1 N3 C2 N4 175.0(2)
N2 N3 C2 N6 -179.7(2)
Fe1 N3 C2 N6 -2.7(3)
N7 N6 C2 N4 -169.7(2)
C3 N6 C2 N4 0.8(5)
N7 N6 C2 N3 8.1(3)
C3 N6 C2 N3 178.7(3)
N7 N6 C3 C4 -1.4(3)
C2 N6 C3 C4 -172.3(3)
N6 C3 C4 C5 0.7(3)
N6 N7 C5 C4 -1.1(3)
Fe1 N7 C5 C4 -175.6(2)
C3 C4 C5 N7 0.2(3)
N10 N9 C6 N8 178.2(3)
N10 N9 C6 N12 -2.5(4)
N11 N12 C6 N8 -176.9(3)
N11 N12 C6 N9 3.7(5)
N12 N11 C7 N10 -1.1(4)
N12 N11 C7 N13 -179.0(3)
N9 N10 C7 N11 2.3(4)
Fe1 N10 C7 N11 -177.1(2)
N9 N10 C7 N13 -179.6(2)
Fe1 N10 C7 N13 0.9(3)
C8 N13 C7 N11 3.0(5)
N14 N13 C7 N11 -178.4(3)
C8 N13 C7 N10 -175.1(3)
N14 N13 C7 N10 3.5(4)
N14 N13 C8 C9 0.5(3)
C7 N13 C8 C9 179.1(3)
N13 C8 C9 C10 -0.3(3)
N13 N14 C10 C9 0.4(3)
Fe1 N14 C10 C9 -169.7(3)
C8 C9 C10 N14 -0.1(4)
N17 N16 C11 N15 179.4(3)
N17 N16 C11 N19 -2.0(4)
N18 N19 C11 N15 -179.4(3)
N18 N19 C11 N16 2.0(5)
N19 N18 C12 N17 0.1(5)
N19 N18 C12 N20 177.9(3)
N16 N17 C12 N18 -0.2(4)
Fe1 N17 C12 N18 179.7(2)
N16 N17 C12 N20 -178.1(2)
Fe1 N17 C12 N20 1.8(3)
C13 N20 C12 N18 -1.9(5)
N21 N20 C12 N18 -173.5(3)
C13 N20 C12 N17 176.2(3)
N21 N20 C12 N17 4.6(4)
N21 N20 C13 C14 -0.7(3)
C12 N20 C13 C14 -172.5(3)
N20 C13 C14 C15 0.8(3)
N20 N21 C15 C14 0.4(3)
Fe1 N21 C15 C14 -176.4(3)
C13 C14 C15 N21 -0.8(4)
